data_7063014
loop_
_publ_author_name
'Santu, Ansa'
'Hashim, K. K. Mohammed'
'Manoj, E.'

_publ_section_title
;
 An all-rounder aminoguanidine based ligand, its unusual anionic zinc(ii)
 and cadmium(ii) coordination complexes and their biological implications
;
_journal_issue 10
_journal_name_full 'New Journal of Chemistry'
_journal_page_first 4496
_journal_page_last 4506
_journal_paper_doi 10.1039/D4NJ00446A
_journal_volume 48
_journal_year 2024
_chemical_formula_sum 'C33 H35 Br4 Cd Cl2 N11 O6'
_chemical_formula_weight 1184.66
_space_group_crystal_system triclinic
_space_group_IT_number 2
_space_group_name_Hall '-P 1'
_space_group_name_H-M_alt 'P -1'
_atom_sites_solution_hydrogens mixed
_audit_creation_method SHELXL-2018/3
_audit_update_record
;
2023-08-23 deposited with the CCDC.	2024-02-08 downloaded from the CCDC.
;
_cell_angle_alpha 116.555(2)
_cell_angle_beta 99.070(2)
_cell_angle_gamma 94.806(2)
_cell_formula_units_Z 2
_cell_length_a 12.3459(7)
_cell_length_b 14.1549(9)
_cell_length_c 14.4164(9)
_cell_measurement_reflns_used 9748
_cell_measurement_temperature 298(2)
_cell_measurement_theta_max 25.57
_cell_measurement_theta_min 2.79
_cell_volume 2191.2(2)
_computing_cell_refinement 'APEX4/SAINT (Bruker, 2021)'
_computing_data_collection 'APEX4(Bruker, 2021)'
_computing_data_reduction 'SAINT/XPREP (Bruker, 2021)'
_computing_structure_refinement 'SHELXL-2018/3 (Sheldrick, 2018)'
_computing_structure_solution 'SHELXT 2018/2 (Sheldrick, 2018)'
_diffrn_ambient_temperature 298(2)
_diffrn_measured_fraction_theta_full 0.998
_diffrn_measured_fraction_theta_max 0.992
_diffrn_measurement_device_type 'Bruker D8 Venture Diffractometer'
_diffrn_measurement_method '\f and \w scans'
_diffrn_radiation_monochromator graphite
_diffrn_radiation_source 'fine focus sealed tube'
_diffrn_radiation_type MoK\a
_diffrn_radiation_wavelength 0.71073
_diffrn_reflns_av_R_equivalents 0.0623
_diffrn_reflns_av_unetI/netI 0.0245
_diffrn_reflns_Laue_measured_fraction_full 0.998
_diffrn_reflns_Laue_measured_fraction_max 0.992
_diffrn_reflns_limit_h_max 15
_diffrn_reflns_limit_h_min -15
_diffrn_reflns_limit_k_max 17
_diffrn_reflns_limit_k_min -17
_diffrn_reflns_limit_l_max 17
_diffrn_reflns_limit_l_min -17
_diffrn_reflns_number 100702
_diffrn_reflns_point_group_measured_fraction_full 0.998
_diffrn_reflns_point_group_measured_fraction_max 0.992
_diffrn_reflns_theta_full 25.242
_diffrn_reflns_theta_max 25.746
_diffrn_reflns_theta_min 2.864
_exptl_absorpt_coefficient_mu 4.322
_exptl_absorpt_correction_type multi-scan
_exptl_crystal_colour yellow
_exptl_crystal_density_diffrn 1.796
_exptl_crystal_description block
_exptl_crystal_F_000 1160
_exptl_crystal_size_max 0.305
_exptl_crystal_size_mid 0.196
_exptl_crystal_size_min 0.124
_exptl_transmission_factor_max 0.585
_exptl_transmission_factor_min 0.376
_refine_diff_density_max 0.925
_refine_diff_density_min -1.111
_refine_diff_density_rms 0.091
_refine_ls_extinction_method none
_refine_ls_goodness_of_fit_ref 1.084
_refine_ls_hydrogen_treatment mixed
_refine_ls_matrix_type full
_refine_ls_number_parameters 554
_refine_ls_number_reflns 8307
_refine_ls_number_restraints 10
_refine_ls_restrained_S_all 1.084
_refine_ls_R_factor_all 0.0700
_refine_ls_R_factor_gt 0.0424
_refine_ls_shift/su_max 0.001
_refine_ls_shift/su_mean 0.000
_refine_ls_structure_factor_coef Fsqd
_refine_ls_weighting_details 'w=1/[\s^2^(Fo^2^)+(0.0442P)^2^+5.7744P] where P=(Fo^2^+2Fc^2^)/3'
_refine_ls_weighting_scheme calc
_refine_ls_wR_factor_gt 0.0990
_refine_ls_wR_factor_ref 0.1182
_reflns_Friedel_coverage 0.000
_reflns_number_gt 6197
_reflns_number_total 8307
_reflns_threshold_expression 'I > 2\s(I)'
_cod_data_source_file d4nj00446a2.cif
_cod_data_source_block dsacd
_cod_depositor_comments 'Adding full bibliography for 7063013--7063014.cif.'
_cod_database_code 7063014
_shelx_shelxl_version_number 2018/3
_shelx_space_group_comment
;
The symmetry employed for this shelxl refinement is uniquely defined
by the following loop, which should always be used as a source of
symmetry information in preference to the above space-group names.
They are only intended as comments.
;
_shelx_estimated_absorpt_t_min 0.352
_shelx_estimated_absorpt_t_max 0.616

loop_
_space_group_symop_operation_xyz
'x, y, z'
'-x, -y, -z'

loop_
_atom_site_label
_atom_site_type_symbol
_atom_site_fract_x
_atom_site_fract_y
_atom_site_fract_z
_atom_site_U_iso_or_equiv
_atom_site_adp_type
_atom_site_occupancy
_atom_site_site_symmetry_order
_atom_site_calc_flag
_atom_site_refinement_flags_posn
_atom_site_refinement_flags_adp
_atom_site_refinement_flags_occupancy
_atom_site_disorder_assembly
_atom_site_disorder_group
Br2 Br 0.74741(6) 0.45103(6) -0.00366(6) 0.0782(2) Uani 1 1 d . . . . .
Br3 Br -0.24047(5) 0.34102(7) 0.20328(6) 0.0840(2) Uani 1 1 d . . . . .
Br4 Br 0.97213(8) 0.64059(10) 0.94981(9) 0.1135(3) Uani 1 1 d . . . . .
O1 O 0.4594(3) 0.8186(3) 0.6065(3) 0.0505(9) Uani 1 1 d . . . . .
O5 O 0.9827(9) 1.0666(7) 0.7547(10) 0.201(5) Uani 1 1 d . . . . .
N10 N 0.6139(3) 0.6558(3) 0.6848(3) 0.0378(8) Uani 1 1 d . . . . .
O2 O 0.4536(4) 0.7759(4) 0.0194(4) 0.0691(11) Uani 1 1 d D . . . .
O3 O 0.8405(4) 0.9079(4) 0.7378(5) 0.0826(15) Uani 1 1 d D . . . .
N8 N 0.4511(4) 0.4932(3) 0.6331(4) 0.0448(10) Uani 1 1 d D . . . .
N9 N 0.5123(3) 0.6448(3) 0.6207(3) 0.0400(9) Uani 1 1 d D . . . .
N5 N 0.4509(3) 0.8115(3) 0.2202(3) 0.0461(10) Uani 1 1 d . . . . .
N7 N 0.3349(3) 0.5565(3) 0.5397(3) 0.0413(9) Uani 1 1 d D . . . .
N4 N 0.4231(3) 0.8519(3) 0.3189(3) 0.0440(9) Uani 1 1 d . . . . .
N6 N 0.2473(3) 0.4752(3) 0.5140(3) 0.0391(9) Uani 1 1 d . . . . .
O6 O 0.8859(11) 0.9287(7) 0.5288(10) 0.222(5) Uani 1 1 d . . . . .
C16 C 0.8717(4) 0.8495(4) 0.7877(5) 0.0524(13) Uani 1 1 d . . . . .
C10 C 0.5479(4) 0.6833(4) 0.1037(4) 0.0468(12) Uani 1 1 d . . . . .
C26 C -0.0272(4) 0.4025(4) 0.3408(4) 0.0474(12) Uani 1 1 d . . . . .
H26 H -0.014905 0.450889 0.314712 0.057 Uiso 1 1 calc R U . . .
C6 C 0.3530(4) 0.9600(4) 0.6815(4) 0.0510(13) Uani 1 1 d . . . . .
C20 C 0.8272(4) 0.6998(4) 0.8199(4) 0.0477(12) Uani 1 1 d . . . . .
H20 H 0.778255 0.639945 0.808304 0.057 Uiso 1 1 calc R U . . .
C8 C 0.3643(4) 0.9291(4) 0.3386(4) 0.0458(12) Uani 1 1 d . . . . .
C2 C 0.4414(5) 0.8793(5) 0.7832(4) 0.0568(14) Uani 1 1 d . . . . .
H2 H 0.488747 0.833803 0.789777 0.068 Uiso 1 1 calc R U . . .
C1 C 0.4193(4) 0.8837(4) 0.6873(4) 0.0456(11) Uani 1 1 d . . . . .
C21 C 0.7956(4) 0.7613(4) 0.7707(4) 0.0418(11) Uani 1 1 d . . . . .
N1 N 0.3601(3) 0.9361(3) 0.5047(4) 0.0474(10) Uani 1 1 d . . . . .
C24 C 0.1613(4) 0.4728(4) 0.4494(4) 0.0417(11) Uani 1 1 d . . . . .
H24 H 0.165610 0.521970 0.423191 0.050 Uiso 1 1 calc R U . . .
N2 N 0.3309(4) 0.9728(4) 0.4319(4) 0.0564(12) Uani 1 1 d D . . . .
O4 O 0.1135(4) 0.3178(4) 0.5272(4) 0.0838(15) Uani 1 1 d D . . . .
C9 C 0.5096(4) 0.7373(4) 0.2017(4) 0.0490(12) Uani 1 1 d . . . . .
H9 H 0.528755 0.716620 0.254097 0.059 Uiso 1 1 calc R U . . .
C22 C 0.6856(4) 0.7355(4) 0.7019(4) 0.0408(10) Uani 1 1 d . . . . .
H22 H 0.667338 0.777900 0.669762 0.049 Uiso 1 1 calc R U . . .
N3 N 0.3324(5) 0.9671(5) 0.2707(6) 0.0709(15) Uani 1 1 d D . . . .
C23 C 0.4332(4) 0.5631(3) 0.5992(3) 0.0348(9) Uani 1 1 d . . . . .
C25 C 0.0577(4) 0.3979(4) 0.4150(4) 0.0407(10) Uani 1 1 d . . . . .
C17 C 0.9754(5) 0.8761(5) 0.8562(5) 0.0687(17) Uani 1 1 d . . . . .
H17 H 1.025226 0.935839 0.868919 0.082 Uiso 1 1 calc R U . . .
C19 C 0.9312(5) 0.7276(5) 0.8860(4) 0.0602(15) Uani 1 1 d . . . . .
C29 C -0.0672(5) 0.2606(5) 0.4182(6) 0.0701(17) Uani 1 1 d . . . . .
H29 H -0.081406 0.213037 0.444855 0.084 Uiso 1 1 calc R U . . .
C28 C -0.1488(5) 0.2647(5) 0.3445(5) 0.0660(16) Uani 1 1 d . . . . .
H28 H -0.217298 0.219395 0.320359 0.079 Uiso 1 1 calc R U . . .
C18 C 1.0049(5) 0.8150(6) 0.9054(5) 0.0694(17) Uani 1 1 d . . . . .
H18 H 1.074155 0.833078 0.951058 0.083 Uiso 1 1 calc R U . . .
N11 N 0.9986(7) 1.2310(7) 0.7513(7) 0.117(3) Uani 1 1 d . . . . .
C14 C 0.5561(6) 0.6458(5) -0.0760(5) 0.0655(16) Uani 1 1 d . . . . .
H14 H 0.535166 0.657642 -0.134329 0.079 Uiso 1 1 calc R U . . .
C32 C 1.1049(11) 1.2260(19) 0.7280(18) 0.284(13) Uani 1 1 d . . . . .
H32A H 1.129922 1.163748 0.728227 0.426 Uiso 1 1 calc R U . . .
H32B H 1.101341 1.221703 0.659142 0.426 Uiso 1 1 calc R U . . .
H32C H 1.155939 1.289247 0.780604 0.426 Uiso 1 1 calc R U . . .
C11 C 0.6165(4) 0.6073(4) 0.0953(4) 0.0514(12) Uani 1 1 d . . . . .
H11 H 0.637334 0.593404 0.152184 0.062 Uiso 1 1 calc R U . . .
C30 C 0.0369(4) 0.3267(5) 0.4541(5) 0.0543(13) Uani 1 1 d . . . . .
C27 C -0.1286(4) 0.3357(5) 0.3066(4) 0.0546(13) Uani 1 1 d . . . . .
C7 C 0.3293(4) 0.9824(4) 0.5931(5) 0.0537(14) Uani 1 1 d . . . . .
H7 H 0.287226 1.035934 0.600826 0.064 Uiso 1 1 calc R U . . .
C5 C 0.3076(5) 1.0202(4) 0.7700(5) 0.0628(16) Uani 1 1 d . . . . .
H5 H 0.262728 1.068852 0.767113 0.075 Uiso 1 1 calc R U . . .
C15 C 0.5189(5) 0.7029(4) 0.0167(4) 0.0540(13) Uani 1 1 d . . . . .
C13 C 0.6237(5) 0.5719(5) -0.0813(5) 0.0647(16) Uani 1 1 d . . . . .
H13 H 0.649402 0.534723 -0.142854 0.078 Uiso 1 1 calc R U . . .
C4 C 0.3286(5) 1.0080(5) 0.8596(5) 0.0650(17) Uani 1 1 d . . . . .
C12 C 0.6535(5) 0.5529(4) 0.0031(4) 0.0535(13) Uani 1 1 d . . . . .
C3 C 0.3964(5) 0.9393(5) 0.8690(5) 0.0668(17) Uani 1 1 d . . . . .
H3 H 0.411751 0.933310 0.931159 0.080 Uiso 1 1 calc R U . . .
Br1 Br 0.26300(7) 1.09019(7) 0.97596(6) 0.0991(3) Uani 1 1 d . . . . .
C33 C 0.9499(18) 1.1498(13) 0.7630(13) 0.225(10) Uani 1 1 d . . . . .
H33 H 0.880481 1.157252 0.780159 0.270 Uiso 1 1 calc R U . . .
C31 C 0.9506(18) 1.3128(19) 0.7543(15) 0.304(14) Uani 1 1 d . . . . .
H31A H 1.001336 1.360667 0.743960 0.457 Uiso 1 1 calc R U . . .
H31B H 0.884320 1.286166 0.699009 0.457 Uiso 1 1 calc R U . . .
H31C H 0.931665 1.350522 0.822066 0.457 Uiso 1 1 calc R U . . .
Cd1 Cd 0.45208(3) 0.79033(3) 0.44137(3) 0.04226(11) Uani 1 1 d . . . . .
Cl1 Cl 0.32010(10) 0.61682(10) 0.34764(10) 0.0482(3) Uani 1 1 d . . . . .
Cl2 Cl 0.64804(10) 0.75933(10) 0.45088(11) 0.0533(3) Uani 1 1 d . . . . .
H8NB H 0.408(3) 0.435(2) 0.605(3) 0.032(12) Uiso 1 1 d D . . . .
H8NA H 0.517(2) 0.497(4) 0.661(4) 0.051(16) Uiso 1 1 d D . . . .
H7N H 0.335(5) 0.591(4) 0.505(4) 0.059(17) Uiso 1 1 d D . . . .
H9N H 0.492(4) 0.697(3) 0.616(4) 0.050(15) Uiso 1 1 d D . . . .
H3NA H 0.293(4) 1.015(4) 0.287(5) 0.067(19) Uiso 1 1 d D . . . .
H2N H 0.306(6) 1.030(3) 0.453(5) 0.09(2) Uiso 1 1 d D . . . .
H3NB H 0.355(6) 0.942(6) 0.214(3) 0.09(3) Uiso 1 1 d D . . . .
H4O H 0.180(4) 0.369(5) 0.548(6) 0.11(3) Uiso 1 1 d D . . . .
H2O H 0.433(6) 0.816(5) 0.086(3) 0.10(3) Uiso 1 1 d D . . . .
H3O H 0.907(4) 0.953(6) 0.747(7) 0.14(3) Uiso 1 1 d D . . . .

loop_
_atom_site_aniso_label
_atom_site_aniso_U_11
_atom_site_aniso_U_22
_atom_site_aniso_U_33
_atom_site_aniso_U_23
_atom_site_aniso_U_13
_atom_site_aniso_U_12
Br2 0.0749(4) 0.0701(4) 0.0903(5) 0.0311(4) 0.0335(4) 0.0249(3)
Br3 0.0494(4) 0.1282(7) 0.0710(4) 0.0510(4) -0.0048(3) 0.0056(4)
Br4 0.0867(6) 0.1683(9) 0.1244(8) 0.1077(8) 0.0023(5) 0.0282(6)
O1 0.062(2) 0.0461(19) 0.0409(19) 0.0139(16) 0.0160(17) 0.0256(17)
O5 0.178(9) 0.109(6) 0.306(14) 0.105(8) 0.031(8) -0.038(6)
N10 0.0323(19) 0.041(2) 0.033(2) 0.0119(17) 0.0040(16) 0.0047(17)
O2 0.084(3) 0.076(3) 0.062(3) 0.045(2) 0.014(2) 0.025(2)
O3 0.050(2) 0.061(3) 0.138(4) 0.057(3) -0.002(3) -0.003(2)
N8 0.041(3) 0.038(2) 0.052(3) 0.022(2) 0.002(2) 0.003(2)
N9 0.038(2) 0.037(2) 0.040(2) 0.0166(18) 0.0016(17) 0.0066(18)
N5 0.048(2) 0.045(2) 0.049(2) 0.027(2) 0.007(2) 0.0053(19)
N7 0.033(2) 0.047(2) 0.045(2) 0.026(2) 0.0023(18) 0.0003(17)
N4 0.044(2) 0.039(2) 0.048(2) 0.0201(19) 0.0070(19) 0.0108(18)
N6 0.032(2) 0.039(2) 0.040(2) 0.0138(17) 0.0070(17) 0.0028(16)
O6 0.269(13) 0.126(7) 0.246(12) 0.079(8) 0.026(10) 0.013(8)
C16 0.036(3) 0.040(3) 0.071(4) 0.018(3) 0.008(2) 0.007(2)
C10 0.048(3) 0.049(3) 0.041(3) 0.021(2) 0.005(2) 0.002(2)
C26 0.040(3) 0.058(3) 0.037(3) 0.016(2) 0.010(2) 0.006(2)
C6 0.045(3) 0.036(3) 0.061(3) 0.010(2) 0.021(3) 0.004(2)
C20 0.041(3) 0.057(3) 0.043(3) 0.021(2) 0.012(2) 0.008(2)
C8 0.041(3) 0.036(2) 0.062(3) 0.027(2) 0.004(2) 0.004(2)
C2 0.054(3) 0.060(3) 0.039(3) 0.011(3) 0.005(2) 0.009(3)
C1 0.036(2) 0.040(3) 0.046(3) 0.008(2) 0.010(2) 0.004(2)
C21 0.032(2) 0.041(3) 0.040(3) 0.008(2) 0.009(2) 0.005(2)
N1 0.044(2) 0.033(2) 0.067(3) 0.021(2) 0.019(2) 0.0147(18)
C24 0.037(3) 0.045(3) 0.043(3) 0.019(2) 0.011(2) 0.007(2)
N2 0.061(3) 0.040(2) 0.079(3) 0.031(2) 0.023(3) 0.025(2)
O4 0.047(2) 0.109(4) 0.123(4) 0.087(4) -0.003(3) 0.000(2)
C9 0.053(3) 0.056(3) 0.043(3) 0.026(2) 0.010(2) 0.015(3)
C22 0.038(3) 0.040(3) 0.039(3) 0.014(2) 0.008(2) 0.008(2)
N3 0.077(4) 0.062(3) 0.098(5) 0.054(3) 0.025(3) 0.031(3)
C23 0.034(2) 0.035(2) 0.029(2) 0.0083(19) 0.0081(18) 0.0064(18)
C25 0.034(2) 0.045(3) 0.038(3) 0.013(2) 0.013(2) 0.007(2)
C17 0.041(3) 0.054(3) 0.084(5) 0.014(3) 0.004(3) -0.001(3)
C19 0.048(3) 0.084(4) 0.048(3) 0.029(3) 0.013(3) 0.018(3)
C29 0.055(4) 0.073(4) 0.098(5) 0.056(4) 0.014(3) 0.003(3)
C28 0.044(3) 0.070(4) 0.077(4) 0.034(3) 0.006(3) -0.002(3)
C18 0.040(3) 0.082(4) 0.061(4) 0.017(3) -0.002(3) 0.008(3)
N11 0.098(6) 0.100(6) 0.128(7) 0.043(5) -0.009(5) 0.007(4)
C14 0.086(5) 0.070(4) 0.046(3) 0.031(3) 0.017(3) 0.007(3)
C32 0.102(10) 0.51(4) 0.43(3) 0.36(3) 0.109(15) 0.057(15)
C11 0.050(3) 0.056(3) 0.050(3) 0.027(3) 0.008(2) 0.007(2)
C30 0.038(3) 0.062(3) 0.066(4) 0.034(3) 0.007(3) 0.006(2)
C27 0.038(3) 0.065(3) 0.048(3) 0.017(3) 0.005(2) 0.008(2)
C7 0.044(3) 0.039(3) 0.077(4) 0.021(3) 0.024(3) 0.016(2)
C5 0.051(3) 0.044(3) 0.077(4) 0.009(3) 0.029(3) 0.012(2)
C15 0.059(3) 0.053(3) 0.049(3) 0.027(3) 0.004(3) 0.003(3)
C13 0.074(4) 0.065(4) 0.052(3) 0.023(3) 0.025(3) 0.003(3)
C4 0.050(3) 0.057(3) 0.056(4) -0.003(3) 0.022(3) -0.003(3)
C12 0.057(3) 0.049(3) 0.049(3) 0.019(3) 0.015(3) 0.003(2)
C3 0.056(3) 0.073(4) 0.043(3) 0.005(3) 0.013(3) -0.001(3)
Br1 0.0864(5) 0.0894(5) 0.0785(5) -0.0065(4) 0.0504(4) 0.0068(4)
C33 0.29(2) 0.127(12) 0.189(15) 0.051(12) 0.012(14) -0.091(15)
C31 0.37(3) 0.43(3) 0.26(2) 0.26(2) 0.08(2) 0.25(3)
Cd1 0.0460(2) 0.03712(19) 0.0440(2) 0.01742(15) 0.01133(16) 0.01532(15)
Cl1 0.0496(7) 0.0440(6) 0.0467(7) 0.0209(6) 0.0031(5) 0.0026(5)
Cl2 0.0416(7) 0.0513(7) 0.0655(8) 0.0258(6) 0.0089(6) 0.0139(5)

loop_
_atom_type_symbol
_atom_type_description
_atom_type_scat_dispersion_real
_atom_type_scat_dispersion_imag
_atom_type_scat_source
C C 0.0033 0.0016 'International Tables Vol C Tables 4.2.6.8 and 6.1.1.4'
H H 0.0000 0.0000 'International Tables Vol C Tables 4.2.6.8 and 6.1.1.4'
N N 0.0061 0.0033 'International Tables Vol C Tables 4.2.6.8 and 6.1.1.4'
O O 0.0106 0.0060 'International Tables Vol C Tables 4.2.6.8 and 6.1.1.4'
Cl Cl 0.1484 0.1585 'International Tables Vol C Tables 4.2.6.8 and 6.1.1.4'
Br Br -0.2901 2.4595 'International Tables Vol C Tables 4.2.6.8 and 6.1.1.4'
Cd Cd -0.8075 1.2024 'International Tables Vol C Tables 4.2.6.8 and 6.1.1.4'

loop_
_geom_angle_atom_site_label_1
_geom_angle_atom_site_label_2
_geom_angle_atom_site_label_3
_geom_angle
_geom_angle_site_symmetry_1
_geom_angle_site_symmetry_3
_geom_angle_publ_flag
C1 O1 Cd1 135.4(3) . . ?
C22 N10 N9 114.1(4) . . ?
C15 O2 H2O 116(5) . . ?
C16 O3 H3O 105(6) . . ?
C23 N8 H8NB 119(3) . . ?
C23 N8 H8NA 116(4) . . ?
H8NB N8 H8NA 119(5) . . ?
C23 N9 N10 117.4(4) . . ?
C23 N9 H9N 117(4) . . ?
N10 N9 H9N 121(4) . . ?
C9 N5 N4 114.4(4) . . ?
C23 N7 N6 120.3(4) . . ?
C23 N7 H7N 116(4) . . ?
N6 N7 H7N 121(4) . . ?
C8 N4 N5 114.4(4) . . ?
C8 N4 Cd1 117.0(3) . . ?
N5 N4 Cd1 128.3(3) . . ?
C24 N6 N7 113.9(4) . . ?
O3 C16 C17 122.1(5) . . ?
O3 C16 C21 118.3(5) . . ?
C17 C16 C21 119.7(5) . . ?
C11 C10 C15 118.3(5) . . ?
C11 C10 C9 118.5(5) . . ?
C15 C10 C9 123.3(5) . . ?
C27 C26 C25 120.2(5) . . ?
C27 C26 H26 119.9 . . ?
C25 C26 H26 119.9 . . ?
C5 C6 C1 118.1(6) . . ?
C5 C6 C7 116.4(5) . . ?
C1 C6 C7 125.5(5) . . ?
C19 C20 C21 119.9(5) . . ?
C19 C20 H20 120.0 . . ?
C21 C20 H20 120.0 . . ?
N4 C8 N3 124.0(5) . . ?
N4 C8 N2 119.2(5) . . ?
N3 C8 N2 116.8(5) . . ?
C3 C2 C1 123.2(6) . . ?
C3 C2 H2 118.4 . . ?
C1 C2 H2 118.4 . . ?
O1 C1 C2 119.6(5) . . ?
O1 C1 C6 122.8(5) . . ?
C2 C1 C6 117.5(5) . . ?
C20 C21 C16 118.8(5) . . ?
C20 C21 C22 121.4(4) . . ?
C16 C21 C22 119.7(5) . . ?
C7 N1 N2 117.0(4) . . ?
C7 N1 Cd1 129.9(4) . . ?
N2 N1 Cd1 113.0(3) . . ?
N6 C24 C25 123.8(5) . . ?
N6 C24 H24 118.1 . . ?
C25 C24 H24 118.1 . . ?
C8 N2 N1 119.5(4) . . ?
C8 N2 H2N 122(5) . . ?
N1 N2 H2N 117(5) . . ?
C30 O4 H4O 110(5) . . ?
N5 C9 C10 123.9(5) . . ?
N5 C9 H9 118.0 . . ?
C10 C9 H9 118.0 . . ?
N10 C22 C21 121.4(5) . . ?
N10 C22 H22 119.3 . . ?
C21 C22 H22 119.3 . . ?
C8 N3 H3NA 120(4) . . ?
C8 N3 H3NB 117(5) . . ?
H3NA N3 H3NB 123(7) . . ?
N8 C23 N9 121.9(4) . . ?
N8 C23 N7 122.1(4) . . ?
N9 C23 N7 116.0(4) . . ?
C30 C25 C26 118.9(5) . . ?
C30 C25 C24 124.1(5) . . ?
C26 C25 C24 117.0(5) . . ?
C18 C17 C16 120.7(6) . . ?
C18 C17 H17 119.6 . . ?
C16 C17 H17 119.6 . . ?
C18 C19 C20 121.7(6) . . ?
C18 C19 Br4 119.6(5) . . ?
C20 C19 Br4 118.7(5) . . ?
C28 C29 C30 121.2(6) . . ?
C28 C29 H29 119.4 . . ?
C30 C29 H29 119.4 . . ?
C27 C28 C29 119.4(5) . . ?
C27 C28 H28 120.3 . . ?
C29 C28 H28 120.3 . . ?
C19 C18 C17 119.1(6) . . ?
C19 C18 H18 120.5 . . ?
C17 C18 H18 120.5 . . ?
C31 N11 C33 124.5(17) . . ?
C31 N11 C32 117.7(15) . . ?
C33 N11 C32 117.7(14) . . ?
C13 C14 C15 119.9(5) . . ?
C13 C14 H14 120.1 . . ?
C15 C14 H14 120.1 . . ?
N11 C32 H32A 109.5 . . ?
N11 C32 H32B 109.5 . . ?
H32A C32 H32B 109.5 . . ?
N11 C32 H32C 109.5 . . ?
H32A C32 H32C 109.5 . . ?
H32B C32 H32C 109.5 . . ?
C12 C11 C10 120.5(5) . . ?
C12 C11 H11 119.8 . . ?
C10 C11 H11 119.8 . . ?
O4 C30 C25 122.9(5) . . ?
O4 C30 C29 117.7(5) . . ?
C25 C30 C29 119.4(5) . . ?
C28 C27 C26 120.9(5) . . ?
C28 C27 Br3 119.8(4) . . ?
C26 C27 Br3 119.3(4) . . ?
N1 C7 C6 126.7(5) . . ?
N1 C7 H7 116.6 . . ?
C6 C7 H7 116.6 . . ?
C4 C5 C6 121.0(6) . . ?
C4 C5 H5 119.5 . . ?
C6 C5 H5 119.5 . . ?
O2 C15 C14 118.2(5) . . ?
O2 C15 C10 121.6(5) . . ?
C14 C15 C10 120.2(5) . . ?
C12 C13 C14 120.5(5) . . ?
C12 C13 H13 119.7 . . ?
C14 C13 H13 119.7 . . ?
C5 C4 C3 121.8(5) . . ?
C5 C4 Br1 119.2(5) . . ?
C3 C4 Br1 119.1(5) . . ?
C13 C12 C11 120.7(5) . . ?
C13 C12 Br2 120.6(4) . . ?
C11 C12 Br2 118.7(4) . . ?
C4 C3 C2 118.1(6) . . ?
C4 C3 H3 120.9 . . ?
C2 C3 H3 120.9 . . ?
O5 C33 N11 130(2) . . ?
O5 C33 H33 114.9 . . ?
N11 C33 H33 114.9 . . ?
N11 C31 H31A 109.5 . . ?
N11 C31 H31B 109.5 . . ?
H31A C31 H31B 109.5 . . ?
N11 C31 H31C 109.5 . . ?
H31A C31 H31C 109.5 . . ?
H31B C31 H31C 109.5 . . ?
O1 Cd1 N4 148.74(13) . . ?
O1 Cd1 N1 79.12(14) . . ?
N4 Cd1 N1 70.86(15) . . ?
O1 Cd1 Cl1 98.22(10) . . ?
N4 Cd1 Cl1 100.82(11) . . ?
N1 Cd1 Cl1 111.96(11) . . ?
O1 Cd1 Cl2 91.84(10) . . ?
N4 Cd1 Cl2 104.22(11) . . ?
N1 Cd1 Cl2 137.33(11) . . ?
Cl1 Cd1 Cl2 110.59(4) . . ?

loop_
_geom_bond_atom_site_label_1
_geom_bond_atom_site_label_2
_geom_bond_distance
_geom_bond_site_symmetry_2
_geom_bond_publ_flag
Br2 C12 1.904(6) . ?
Br3 C27 1.897(6) . ?
Br4 C19 1.894(6) . ?
O1 C1 1.323(6) . ?
O1 Cd1 2.216(3) . ?
O5 C33 1.24(2) . ?
N10 C22 1.277(6) . ?
N10 N9 1.388(5) . ?
O2 C15 1.354(7) . ?
O2 H2O 0.96(2) . ?
O3 C16 1.360(7) . ?
O3 H3O 0.95(2) . ?
N8 C23 1.303(6) . ?
N8 H8NB 0.829(19) . ?
N8 H8NA 0.83(2) . ?
N9 C23 1.335(6) . ?
N9 H9N 0.829(19) . ?
N5 C9 1.280(6) . ?
N5 N4 1.390(6) . ?
N7 C23 1.341(6) . ?
N7 N6 1.384(5) . ?
N7 H7N 0.84(2) . ?
N4 C8 1.314(6) . ?
N4 Cd1 2.287(4) . ?
N6 C24 1.284(6) . ?
C16 C17 1.394(8) . ?
C16 C21 1.399(7) . ?
C10 C11 1.399(7) . ?
C10 C15 1.402(7) . ?
C10 C9 1.452(7) . ?
C26 C27 1.377(7) . ?
C26 C25 1.402(7) . ?
C26 H26 0.9300 . ?
C6 C5 1.415(7) . ?
C6 C1 1.431(7) . ?
C6 C7 1.439(8) . ?
C20 C19 1.381(8) . ?
C20 C21 1.392(7) . ?
C20 H20 0.9300 . ?
C8 N3 1.336(7) . ?
C8 N2 1.355(7) . ?
C2 C3 1.384(8) . ?
C2 C1 1.397(8) . ?
C2 H2 0.9300 . ?
C21 C22 1.459(7) . ?
N1 C7 1.283(7) . ?
N1 N2 1.379(6) . ?
N1 Cd1 2.327(4) . ?
C24 C25 1.452(7) . ?
C24 H24 0.9300 . ?
N2 H2N 0.83(2) . ?
O4 C30 1.358(7) . ?
O4 H4O 0.95(2) . ?
C9 H9 0.9300 . ?
C22 H22 0.9300 . ?
N3 H3NA 0.83(2) . ?
N3 H3NB 0.84(2) . ?
C25 C30 1.381(7) . ?
C17 C18 1.381(9) . ?
C17 H17 0.9300 . ?
C19 C18 1.363(9) . ?
C29 C28 1.369(9) . ?
C29 C30 1.397(8) . ?
C29 H29 0.9300 . ?
C28 C27 1.364(8) . ?
C28 H28 0.9300 . ?
C18 H18 0.9300 . ?
N11 C31 1.330(17) . ?
N11 C33 1.343(16) . ?
N11 C32 1.404(15) . ?
C14 C13 1.376(9) . ?
C14 C15 1.393(8) . ?
C14 H14 0.9300 . ?
C32 H32A 0.9600 . ?
C32 H32B 0.9600 . ?
C32 H32C 0.9600 . ?
C11 C12 1.379(7) . ?
C11 H11 0.9300 . ?
C7 H7 0.9300 . ?
C5 C4 1.366(9) . ?
C5 H5 0.9300 . ?
C13 C12 1.362(8) . ?
C13 H13 0.9300 . ?
C4 C3 1.372(9) . ?
C4 Br1 1.914(5) . ?
C3 H3 0.9300 . ?
C33 H33 0.9300 . ?
C31 H31A 0.9600 . ?
C31 H31B 0.9600 . ?
C31 H31C 0.9600 . ?
Cd1 Cl1 2.4861(13) . ?
Cd1 Cl2 2.4884(13) . ?

loop_
_geom_torsion_atom_site_label_1
_geom_torsion_atom_site_label_2
_geom_torsion_atom_site_label_3
_geom_torsion_atom_site_label_4
_geom_torsion
_geom_torsion_site_symmetry_1
_geom_torsion_site_symmetry_2
_geom_torsion_site_symmetry_3
_geom_torsion_site_symmetry_4
_geom_torsion_publ_flag
C22 N10 N9 C23 179.9(4) . . . . ?
C9 N5 N4 C8 179.1(5) . . . . ?
C9 N5 N4 Cd1 -7.4(6) . . . . ?
C23 N7 N6 C24 -174.4(4) . . . . ?
N5 N4 C8 N3 0.2(7) . . . . ?
Cd1 N4 C8 N3 -174.1(4) . . . . ?
N5 N4 C8 N2 178.8(4) . . . . ?
Cd1 N4 C8 N2 4.5(6) . . . . ?
Cd1 O1 C1 C2 -179.9(4) . . . . ?
Cd1 O1 C1 C6 0.1(8) . . . . ?
C3 C2 C1 O1 -175.4(5) . . . . ?
C3 C2 C1 C6 4.5(8) . . . . ?
C5 C6 C1 O1 175.4(5) . . . . ?
C7 C6 C1 O1 -5.5(8) . . . . ?
C5 C6 C1 C2 -4.5(7) . . . . ?
C7 C6 C1 C2 174.6(5) . . . . ?
C19 C20 C21 C16 1.4(7) . . . . ?
C19 C20 C21 C22 -178.9(5) . . . . ?
O3 C16 C21 C20 178.9(5) . . . . ?
C17 C16 C21 C20 -2.4(8) . . . . ?
O3 C16 C21 C22 -0.8(7) . . . . ?
C17 C16 C21 C22 177.9(5) . . . . ?
N7 N6 C24 C25 -177.1(4) . . . . ?
N4 C8 N2 N1 0.6(7) . . . . ?
N3 C8 N2 N1 179.3(5) . . . . ?
C7 N1 N2 C8 178.0(5) . . . . ?
Cd1 N1 N2 C8 -5.1(6) . . . . ?
N4 N5 C9 C10 179.9(5) . . . . ?
C11 C10 C9 N5 176.7(5) . . . . ?
C15 C10 C9 N5 -3.9(9) . . . . ?
N9 N10 C22 C21 177.8(4) . . . . ?
C20 C21 C22 N10 0.5(7) . . . . ?
C16 C21 C22 N10 -179.8(4) . . . . ?
N10 N9 C23 N8 -2.7(6) . . . . ?
N10 N9 C23 N7 178.1(4) . . . . ?
N6 N7 C23 N8 1.5(7) . . . . ?
N6 N7 C23 N9 -179.4(4) . . . . ?
C27 C26 C25 C30 -1.1(7) . . . . ?
C27 C26 C25 C24 -178.4(4) . . . . ?
N6 C24 C25 C30 5.4(7) . . . . ?
N6 C24 C25 C26 -177.5(4) . . . . ?
O3 C16 C17 C18 -179.7(6) . . . . ?
C21 C16 C17 C18 1.7(9) . . . . ?
C21 C20 C19 C18 0.3(8) . . . . ?
C21 C20 C19 Br4 -179.0(4) . . . . ?
C30 C29 C28 C27 -1.1(10) . . . . ?
C20 C19 C18 C17 -1.1(9) . . . . ?
Br4 C19 C18 C17 178.3(5) . . . . ?
C16 C17 C18 C19 0.1(10) . . . . ?
C15 C10 C11 C12 -0.5(8) . . . . ?
C9 C10 C11 C12 179.0(5) . . . . ?
C26 C25 C30 O4 -179.0(5) . . . . ?
C24 C25 C30 O4 -1.9(8) . . . . ?
C26 C25 C30 C29 0.7(8) . . . . ?
C24 C25 C30 C29 177.7(5) . . . . ?
C28 C29 C30 O4 -179.9(6) . . . . ?
C28 C29 C30 C25 0.4(10) . . . . ?
C29 C28 C27 C26 0.6(9) . . . . ?
C29 C28 C27 Br3 179.4(5) . . . . ?
C25 C26 C27 C28 0.5(8) . . . . ?
C25 C26 C27 Br3 -178.3(4) . . . . ?
N2 N1 C7 C6 -178.0(5) . . . . ?
Cd1 N1 C7 C6 5.7(8) . . . . ?
C5 C6 C7 N1 -178.6(5) . . . . ?
C1 C6 C7 N1 2.3(9) . . . . ?
C1 C6 C5 C4 1.6(8) . . . . ?
C7 C6 C5 C4 -177.5(5) . . . . ?
C13 C14 C15 O2 179.1(6) . . . . ?
C13 C14 C15 C10 -1.6(9) . . . . ?
C11 C10 C15 O2 -179.4(5) . . . . ?
C9 C10 C15 O2 1.1(8) . . . . ?
C11 C10 C15 C14 1.4(8) . . . . ?
C9 C10 C15 C14 -178.1(5) . . . . ?
C15 C14 C13 C12 1.0(9) . . . . ?
C6 C5 C4 C3 1.6(9) . . . . ?
C6 C5 C4 Br1 -179.1(4) . . . . ?
C14 C13 C12 C11 -0.1(9) . . . . ?
C14 C13 C12 Br2 -179.8(5) . . . . ?
C10 C11 C12 C13 -0.1(8) . . . . ?
C10 C11 C12 Br2 179.6(4) . . . . ?
C5 C4 C3 C2 -1.8(9) . . . . ?
Br1 C4 C3 C2 178.9(4) . . . . ?
C1 C2 C3 C4 -1.4(9) . . . . ?
C31 N11 C33 O5 174.5(18) . . . . ?
C32 N11 C33 O5 -2(3) . . . . ?
